data_7064421
loop_
_publ_author_name
'Yan, Bo'
'Ji, Wen-Juan'
'Fan, Shucong'
'Pei, Wei-Wei'
'Liu, Gui-Fang'
'Wang, Bingqiang'
'Zhai, Quan-Guo'
'Fu, Yunlong'

_publ_section_title
;
 Atomic Precision Engineering of Heterometallic Hexanuclear Al/M MOFs for
 Supercapacitor Applications
;
_journal_name_full 'New Journal of Chemistry'
_journal_paper_doi 10.1039/D6NJ00933F
_journal_year 2026
_chemical_formula_moiety '4(C84 H45 Al4 N2 Ni2 O23), 9[C2H5NO], 9[H2O]'
_chemical_formula_sum 'C102 H108 Al4 N11 Ni2 O41'
_chemical_formula_weight 2369.33
_space_group_crystal_system cubic
_space_group_IT_number 197
_space_group_name_Hall 'I 2 2 3'
_space_group_name_H-M_alt 'I 2 3'
_atom_sites_solution_hydrogens mixed
_audit_block_doi 10.5517/ccdc.csd.cc2rnlhj
_audit_creation_date 2026-05-20
_audit_creation_method
;
Olex2 1.3
(compiled 2020.11.12 svn.r5f609507 for OlexSys, GUI svn.r6408)
;
_audit_update_record
;
2026-05-22 deposited with the CCDC.	2026-05-27 downloaded from the CCDC.
;
_cell_angle_alpha 90
_cell_angle_beta 90
_cell_angle_gamma 90
_cell_formula_units_Z 6
_cell_length_a 27.3691(7)
_cell_length_b 27.3691(7)
_cell_length_c 27.3691(7)
_cell_measurement_reflns_used 9990
_cell_measurement_temperature 273(2)
_cell_measurement_theta_max 22.33
_cell_measurement_theta_min 2.35
_cell_volume 20501.3(9)
_computing_cell_refinement 'Bruker SMART'
_computing_data_collection 'Bruker SMART'
_computing_data_reduction 'Bruker SAINT'
_computing_molecular_graphics 'Olex2 1.3 (Dolomanov et al., 2009)'
_computing_publication_material 'Olex2 1.3 (Dolomanov et al., 2009)'
_computing_structure_refinement 'SHELXL 2019/3 (Sheldrick, 2015)'
_computing_structure_solution 'SHELXS (G. Sheldrick)'
_diffrn_ambient_temperature 273.15
_diffrn_measured_fraction_theta_full 0.997
_diffrn_measured_fraction_theta_max 0.998
_diffrn_measurement_device_type 'CCD area detector'
_diffrn_measurement_method 'phi and omega scans'
_diffrn_radiation_type MoK\a
_diffrn_radiation_wavelength 0.71073
_diffrn_reflns_av_R_equivalents 0.1177
_diffrn_reflns_av_unetI/netI 0.0652
_diffrn_reflns_Laue_measured_fraction_full 0.997
_diffrn_reflns_Laue_measured_fraction_max 0.998
_diffrn_reflns_limit_h_max 34
_diffrn_reflns_limit_h_min -34
_diffrn_reflns_limit_k_max 26
_diffrn_reflns_limit_k_min -34
_diffrn_reflns_limit_l_max 34
_diffrn_reflns_limit_l_min -34
_diffrn_reflns_number 104432
_diffrn_reflns_point_group_measured_fraction_full 0.998
_diffrn_reflns_point_group_measured_fraction_max 0.998
_diffrn_reflns_theta_full 25.242
_diffrn_reflns_theta_max 26.368
_diffrn_reflns_theta_min 2.353
_exptl_absorpt_coefficient_mu 0.376
_exptl_absorpt_correction_T_max 0.7457
_exptl_absorpt_correction_T_min 0.6773
_exptl_absorpt_correction_type none
_exptl_absorpt_process_details
;
SADABS-2016/2 - Bruker AXS area detector scaling and absorption correction: 
Krause, L., Herbst-Irmer, R., Sheldrick G.M. & Stalke D., J. Appl. Cryst. 48 
(2015) 3-10
;
_exptl_crystal_colour green
_exptl_crystal_colour_primary green
_exptl_crystal_density_diffrn 1.151
_exptl_crystal_description block
_exptl_crystal_F_000 7398
_exptl_crystal_size_max 0.3
_exptl_crystal_size_mid 0.27
_exptl_crystal_size_min 0.22
_refine_diff_density_max 1.293
_refine_diff_density_min -0.530
_refine_diff_density_rms 0.093
_refine_ls_abs_structure_details
;
 Refined as an inversion twin.
;
_refine_ls_abs_structure_Flack 0.49(6)
_refine_ls_extinction_method none
_refine_ls_goodness_of_fit_ref 1.039
_refine_ls_hydrogen_treatment constr
_refine_ls_matrix_type full
_refine_ls_number_parameters 293
_refine_ls_number_reflns 7006
_refine_ls_number_restraints 400
_refine_ls_restrained_S_all 1.049
_refine_ls_R_factor_all 0.1628
_refine_ls_R_factor_gt 0.0920
_refine_ls_shift/su_max 0.000
_refine_ls_shift/su_mean 0.000
_refine_ls_structure_factor_coef Fsqd
_refine_ls_weighting_details 'w=1/[\s^2^(Fo^2^)+(0.1717P)^2^+29.4214P] where P=(Fo^2^+2Fc^2^)/3'
_refine_ls_weighting_scheme calc
_refine_ls_wR_factor_gt 0.2448
_refine_ls_wR_factor_ref 0.3020
_reflns_Friedel_coverage 0.878
_reflns_Friedel_fraction_full 0.999
_reflns_Friedel_fraction_max 0.999
_reflns_number_gt 3993
_reflns_number_total 7006
_reflns_threshold_expression 'I > 2\s(I)'
_cod_data_source_file d6nj00933f2.cif
_cod_data_source_block mo_20180906ak_0m_sq
_cod_original_cell_volume 20501.3(16)
_cod_database_code 7064421
_shelx_shelxl_version_number 2019/3
_shelx_space_group_comment
;
The symmetry employed for this shelxl refinement is uniquely defined
by the following loop, which should always be used as a source of
symmetry information in preference to the above space-group names.
They are only intended as comments.
;
_shelx_estimated_absorpt_t_max 0.922
_shelx_estimated_absorpt_t_min 0.896
_olex2_refinement_description
;
1. Twinned data refinement
 Scales: 0.51139
 0.48861
2. Restrained distances
 C20-O5A \\sim C1B-O5
 with sigma of 0.01
 O5A-C1A \\sim C19-O5
 with sigma of 0.01
 O5-C22 \\sim O5A-C22
 with sigma of 0.01
 C2-C1 \\sim C22-C21
 with sigma of 0.01
3. Restrained planarity
 N1, C19, C20, C21, C22, O5A, C1A, C1B, O5
 with sigma of 0.01
4. Uiso/Uaniso restraints and constraints
N1 \\sim C1A \\sim C1B \\sim C21 \\sim C20 \\sim C19 \\sim C22 \\sim O5A \\sim
O5: within 2A with sigma of 0.01 and sigma for terminal atoms of 0.002 within 2A
Uanis(C19) \\sim Ueq, Uanis(N1) \\sim Ueq, Uanis(C1A) \\sim Ueq, Uanis(C1B)
\\sim Ueq, Uanis(C21) \\sim Ueq, Uanis(C20) \\sim Ueq, Uanis(C22) \\sim Ueq,
Uanis(O5A) \\sim Ueq, Uanis(O5) \\sim Ueq: with sigma of 0.05 and sigma for
terminal atoms of 0.01
5. Rigid body (RIGU) restrains
 C7, Ni1, N1, O1, O3, O6, C19, C1, C10, Al1, C20, O2, C2, O4, C11, O7, C21, C3,
  C12, C16, C22, C4, C6, C13, C15, C5, C14, C8, C17, C9, C18
 with sigma for 1-2 distances of 0.001 and sigma for 1-3 distances of 0.001
 Ni1, N1, C19, C20, C21, C1B, C1A, C22, O5, O5A
 with sigma for 1-2 distances of 0.001 and sigma for 1-3 distances of 0.001
6. Others
 Fixed Sof: N1(0.5) C19(0.5) H19(0.5) C20(0.5) H20(0.5) C21(0.5) C1B(0.5)
 H1B(0.5) C1A(0.5) H1A(0.5) O7(0.25) H7(0.25) C22(0.5) O5A(0.5) O5(0.5)
7.a Riding coordinates:
 O7(H7)
7.b Aromatic/amide H refined with riding coordinates:
 C19(H19), C20(H20), C1B(H1B), C1A(H1A), C3(H3), C4(H4), C6(H6), C7(H7A),
 C9(H9), C12(H12), C13(H13), C15(H15), C16(H16)
7.c Fitted hexagon refined as free rotating group:
 N1(C19,C20,C21,C1B,C1A)
;
_platon_squeeze_special_details
;
A solvent mask was calculated and 2256 electrons were 
found in a volume of 10956\%A^3^ in 1 void per unit cell. 
This is consistent with the presence of 9 C2H5NO and 9 H2O per Formula Unit 
which account for 2268 electrons per unit cell.
;
_platon_squeeze_void_probe_radius 1.20
_olex2_submission_special_instructions 'No special instructions were received'

loop_
_space_group_symop_operation_xyz
'x, y, z'
'z, x, y'
'y, z, x'
'-y, -z, x'
'z, -x, -y'
'-y, z, -x'
'-z, -x, y'
'-z, x, -y'
'y, -z, -x'
'-x, -y, z'
'x, -y, -z'
'-x, y, -z'
'x+1/2, y+1/2, z+1/2'
'z+1/2, x+1/2, y+1/2'
'y+1/2, z+1/2, x+1/2'
'-y+1/2, -z+1/2, x+1/2'
'z+1/2, -x+1/2, -y+1/2'
'-y+1/2, z+1/2, -x+1/2'
'-z+1/2, -x+1/2, y+1/2'
'-z+1/2, x+1/2, -y+1/2'
'y+1/2, -z+1/2, -x+1/2'
'-x+1/2, -y+1/2, z+1/2'
'x+1/2, -y+1/2, -z+1/2'
'-x+1/2, y+1/2, -z+1/2'

loop_
_atom_site_label
_atom_site_type_symbol
_atom_site_fract_x
_atom_site_fract_y
_atom_site_fract_z
_atom_site_U_iso_or_equiv
_atom_site_adp_type
_atom_site_occupancy
_atom_site_site_symmetry_order
_atom_site_calc_flag
_atom_site_refinement_flags_posn
_atom_site_refinement_flags_adp
_atom_site_refinement_flags_occupancy
_atom_site_disorder_assembly
_atom_site_disorder_group
Ni1 Ni 0.500000 0.000000 0.17366(4) 0.0463(4) Uani 1 2 d S T P . .
Al1 Al 0.55368(8) 0.00041(18) 0.05861(8) 0.0540(6) Uani 1 1 d . . . . .
N1 N 0.5040(10) -0.0008(10) 0.2500(3) 0.082(3) Uani 0.5 1 d G U P A -1
C19 C 0.5471(9) 0.0055(9) 0.2762(4) 0.089(4) Uani 0.5 1 d DG U P A -1
H19 H 0.575402 0.015375 0.260213 0.107 Uiso 0.5 1 calc R U P A -1
C20 C 0.5479(7) -0.0031(7) 0.3263(4) 0.100(4) Uani 0.5 1 d DG U P A -1
H20 H 0.576701 0.001148 0.343767 0.120 Uiso 0.5 1 calc R U P A -1
C21 C 0.5056(6) -0.0179(4) 0.3502(3) 0.120(4) Uani 0.5 1 d DG U P A -1
C1B C 0.4625(7) -0.0241(7) 0.3240(5) 0.115(5) Uani 0.5 1 d DG U P A -1
H1B H 0.434210 -0.034042 0.339991 0.138 Uiso 0.5 1 calc R U P A -1
C1A C 0.4617(9) -0.0156(9) 0.2739(5) 0.111(5) Uani 0.5 1 d DG U P A -1
H1A H 0.432910 -0.019814 0.256437 0.133 Uiso 0.5 1 calc R U P A -1
O1 O 0.5523(3) 0.0527(3) 0.1752(4) 0.073(2) Uani 1 1 d . . . . .
O2 O 0.5868(5) 0.0472(4) 0.1007(4) 0.143(5) Uani 1 1 d . . . . .
O3 O 0.5542(3) -0.0523(3) 0.1769(3) 0.072(2) Uani 1 1 d . . . . .
O4 O 0.5663(3) -0.0690(3) 0.0993(3) 0.095(3) Uani 1 1 d . . . . .
O6 O 0.500000 0.000000 0.0989(2) 0.0640(16) Uani 1 2 d S T P A .
O7 O 0.6045(6) 0.000000 0.000000 0.104(6) Uani 0.5 2 d S T P A .
H7 H 0.635535 0.000000 0.000000 0.124 Uiso 0.5 2 d R U P . .
C1 C 0.5787(5) 0.0678(6) 0.1464(6) 0.085(4) Uani 1 1 d D . . . .
C2 C 0.6197(5) 0.1015(6) 0.1612(6) 0.092(4) Uani 1 1 d D . . . .
C3 C 0.6554(5) 0.1202(6) 0.1211(5) 0.092(4) Uani 1 1 d . . . . .
H3 H 0.651277 0.111606 0.088450 0.110 Uiso 1 1 calc R U . . .
C4 C 0.6914(5) 0.1485(5) 0.1350(5) 0.081(4) Uani 1 1 d . . . . .
H4 H 0.710363 0.164006 0.111425 0.098 Uiso 1 1 calc R U . . .
C5 C 0.7024(6) 0.1560(6) 0.1857(5) 0.079(4) Uani 1 1 d . . . . .
C6 C 0.6741(6) 0.1345(5) 0.2195(6) 0.089(4) Uani 1 1 d . . . . .
H6 H 0.683275 0.136571 0.252185 0.106 Uiso 1 1 calc R U . . .
C7 C 0.6304(5) 0.1087(5) 0.2073(5) 0.076(3) Uani 1 1 d . . . . .
H7A H 0.609854 0.097161 0.231754 0.091 Uiso 1 1 calc R U . . .
C8 C 0.7461(6) 0.1848(5) 0.1996(5) 0.077(4) Uani 1 1 d . . . . .
C9 C 0.7631(6) 0.2248(5) 0.1718(6) 0.085(5) Uani 1 1 d . . . . .
H9 H 0.747395 0.231402 0.142357 0.102 Uiso 1 1 calc R U . . .
C10 C 0.5816(5) -0.0680(5) 0.1412(5) 0.079(3) Uani 1 1 d . . . . .
C11 C 0.6231(5) -0.1018(5) 0.1576(5) 0.072(3) Uani 1 1 d . . . . .
C12 C 0.6446(5) -0.1272(5) 0.1257(5) 0.086(4) Uani 1 1 d . . . . .
H12 H 0.631528 -0.129219 0.094386 0.103 Uiso 1 1 calc R U . . .
C13 C 0.6891(6) -0.1531(6) 0.1371(6) 0.108(6) Uani 1 1 d . . . . .
H13 H 0.707236 -0.167731 0.112349 0.129 Uiso 1 1 calc R U . . .
C14 C 0.7037(6) -0.1559(5) 0.1834(6) 0.082(4) Uani 1 1 d . . . . .
C15 C 0.6723(6) -0.1344(6) 0.2201(6) 0.092(5) Uani 1 1 d . . . . .
H15 H 0.677330 -0.141144 0.253001 0.111 Uiso 1 1 calc R U . . .
C16 C 0.6371(5) -0.1057(5) 0.2066(5) 0.078(4) Uani 1 1 d . . . . .
H16 H 0.620829 -0.087311 0.230078 0.094 Uiso 1 1 calc R U . . .
C17 C 0.7472(6) -0.1855(5) 0.1989(6) 0.083(4) Uani 1 1 d . . . . .
C18 C 0.7585(6) -0.2261(5) 0.1719(6) 0.080(4) Uani 1 1 d . . . . .
C22 C 0.5075(6) -0.0270(5) 0.4047(7) 0.128(4) Uani 0.5 1 d D U P A -1
O5A O 0.5526(7) -0.0198(6) 0.4313(6) 0.127(4) Uani 0.5 1 d D U P A -1
O5 O 0.4632(8) -0.0426(7) 0.4287(6) 0.129(4) Uani 0.5 1 d D U P A -1

loop_
_atom_site_aniso_label
_atom_site_aniso_U_11
_atom_site_aniso_U_22
_atom_site_aniso_U_33
_atom_site_aniso_U_23
_atom_site_aniso_U_13
_atom_site_aniso_U_12
Ni1 0.0416(7) 0.0491(7) 0.0481(8) 0.000 0.000 0.0010(12)
Al1 0.0460(12) 0.0686(14) 0.0476(12) -0.001(2) 0.0014(9) 0.007(2)
N1 0.101(8) 0.085(7) 0.059(4) -0.002(7) 0.003(5) 0.027(8)
C19 0.105(8) 0.091(10) 0.072(6) 0.003(8) -0.004(5) 0.027(9)
C20 0.104(8) 0.123(11) 0.074(5) 0.013(8) 0.000(5) 0.018(10)
C21 0.111(8) 0.140(10) 0.107(5) 0.031(7) 0.016(5) 0.022(9)
C1B 0.106(9) 0.136(12) 0.104(6) 0.024(8) 0.023(6) 0.019(9)
C1A 0.110(9) 0.121(12) 0.102(6) 0.013(8) 0.018(6) 0.019(9)
O1 0.051(4) 0.068(3) 0.100(5) -0.011(4) -0.008(4) -0.009(4)
O2 0.152(8) 0.148(8) 0.130(6) -0.057(6) 0.043(6) -0.091(7)
O3 0.068(5) 0.073(3) 0.074(4) -0.005(4) -0.005(4) 0.024(4)
O4 0.114(6) 0.093(4) 0.078(4) -0.015(3) -0.022(4) 0.044(5)
O6 0.064(3) 0.079(4) 0.049(3) 0.000 0.000 0.009(4)
O7 0.038(7) 0.203(18) 0.070(6) -0.008(7) 0.000 0.000
C1 0.066(6) 0.092(8) 0.098(5) -0.014(4) -0.006(4) -0.026(5)
C2 0.081(7) 0.105(9) 0.090(5) 0.009(5) -0.019(4) -0.041(7)
C3 0.082(7) 0.109(9) 0.083(6) 0.007(6) -0.019(5) -0.039(6)
C4 0.072(6) 0.089(8) 0.084(5) 0.022(6) -0.027(5) -0.027(6)
C5 0.077(6) 0.076(8) 0.085(5) 0.022(5) -0.027(4) -0.027(5)
C6 0.095(7) 0.088(9) 0.083(6) 0.013(6) -0.022(5) -0.042(7)
C7 0.080(7) 0.060(7) 0.087(5) 0.016(5) -0.018(5) -0.024(5)
C8 0.080(7) 0.075(8) 0.077(8) 0.020(6) -0.028(6) -0.026(6)
C9 0.077(8) 0.094(8) 0.084(9) 0.037(7) -0.046(7) -0.035(7)
C10 0.082(7) 0.084(8) 0.072(4) -0.010(4) -0.008(3) 0.038(6)
C11 0.067(6) 0.060(6) 0.087(5) -0.017(4) -0.017(4) 0.019(5)
C12 0.083(7) 0.087(8) 0.087(6) -0.031(6) -0.032(5) 0.039(6)
C13 0.104(9) 0.126(12) 0.093(6) -0.049(7) -0.042(6) 0.068(9)
C14 0.079(7) 0.077(8) 0.091(6) -0.038(6) -0.034(5) 0.033(6)
C15 0.091(8) 0.096(10) 0.090(6) -0.034(6) -0.031(5) 0.046(7)
C16 0.065(7) 0.084(8) 0.085(5) -0.014(6) -0.013(5) 0.026(6)
C17 0.087(7) 0.078(7) 0.084(8) -0.039(6) -0.033(6) 0.039(6)
C18 0.091(10) 0.075(7) 0.074(8) -0.033(6) -0.022(7) 0.035(7)
C22 0.122(7) 0.153(8) 0.109(5) 0.044(6) 0.022(5) 0.040(6)
O5A 0.122(7) 0.153(8) 0.107(5) 0.048(6) 0.023(5) 0.041(6)
O5 0.122(7) 0.153(8) 0.111(5) 0.040(6) 0.023(5) 0.040(6)

loop_
_atom_type_symbol
_atom_type_description
_atom_type_scat_dispersion_real
_atom_type_scat_dispersion_imag
_atom_type_scat_source
C C 0.0033 0.0016 'International Tables Vol C Tables 4.2.6.8 and 6.1.1.4'
H H 0.0000 0.0000 'International Tables Vol C Tables 4.2.6.8 and 6.1.1.4'
Al Al 0.0645 0.0514 'International Tables Vol C Tables 4.2.6.8 and 6.1.1.4'
N N 0.0061 0.0033 'International Tables Vol C Tables 4.2.6.8 and 6.1.1.4'
Ni Ni 0.3393 1.1124 'International Tables Vol C Tables 4.2.6.8 and 6.1.1.4'
O O 0.0106 0.0060 'International Tables Vol C Tables 4.2.6.8 and 6.1.1.4'

loop_
_geom_angle_atom_site_label_1
_geom_angle_atom_site_label_2
_geom_angle_atom_site_label_3
_geom_angle
_geom_angle_site_symmetry_1
_geom_angle_site_symmetry_3
_geom_angle_publ_flag
O1 Ni1 N1 90.5(9) 10_655 . ?
O1 Ni1 N1 87.1(9) . . ?
O1 Ni1 O1 177.7(6) . 10_655 ?
O1 Ni1 O3 89.2(2) 10_655 10_655 ?
O1 Ni1 O3 90.7(2) . 10_655 ?
O1 Ni1 O3 89.2(2) . . ?
O1 Ni1 O3 90.7(2) 10_655 . ?
O1 Ni1 O6 91.2(3) 10_655 . ?
O1 Ni1 O6 91.2(3) . . ?
O3 Ni1 N1 90.1(7) 10_655 . ?
O3 Ni1 N1 85.0(7) . . ?
O3 Ni1 O3 175.1(5) . 10_655 ?
O6 Ni1 N1 176.9(7) . . ?
O6 Ni1 O3 92.4(2) . 10_655 ?
O6 Ni1 O3 92.5(2) . . ?
O2 Al1 Al1 118.1(4) . 10_655 ?
O2 Al1 O4 101.2(5) . . ?
O2 Al1 O7 98.3(4) . . ?
O4 Al1 Al1 98.5(3) . 10_655 ?
O6 Al1 Al1 36.86(18) . 10_655 ?
O6 Al1 O2 91.3(4) . . ?
O6 Al1 O4 79.6(3) . . ?
O6 Al1 O7 167.8(4) . . ?
O7 Al1 Al1 130.9(3) . 10_655 ?
O7 Al1 O4 105.8(3) . . ?
C19 N1 Ni1 123.9(12) . . ?
C19 N1 C1A 120.0 . . ?
C1A N1 Ni1 115.4(12) . . ?
N1 C19 H19 120.0 . . ?
N1 C19 C20 120.0 . . ?
C20 C19 H19 120.0 . . ?
C19 C20 H20 120.0 . . ?
C21 C20 C19 120.0 . . ?
C21 C20 H20 120.0 . . ?
C20 C21 C1B 120.0 . . ?
C20 C21 C22 118.9(7) . . ?
C1B C21 C22 121.1(7) . . ?
C21 C1B H1B 120.0 . . ?
C1A C1B C21 120.0 . . ?
C1A C1B H1B 120.0 . . ?
N1 C1A H1A 120.0 . . ?
C1B C1A N1 120.0 . . ?
C1B C1A H1A 120.0 . . ?
C1 O1 Ni1 133.3(10) . . ?
C1 O2 Al1 136.4(9) . . ?
C10 O3 Ni1 127.6(8) . . ?
C10 O4 Al1 120.1(9) . . ?
Al1 O6 Ni1 126.86(18) 10_655 . ?
Al1 O6 Ni1 126.86(18) . . ?
Al1 O6 Al1 106.3(4) 10_655 . ?
Al1 O7 Al1 98.2(6) . 11 ?
Al1 O7 H7 130.9 11 . ?
Al1 O7 H7 130.9 . . ?
O1 C1 O2 125.1(13) . . ?
O1 C1 C2 120.4(14) . . ?
O2 C1 C2 111.7(13) . . ?
C1 C2 C3 118.6(13) . . ?
C7 C2 C1 121.1(14) . . ?
C7 C2 C3 119.3(12) . . ?
C2 C3 H3 121.3 . . ?
C4 C3 C2 117.5(13) . . ?
C4 C3 H3 121.3 . . ?
C3 C4 H4 119.2 . . ?
C3 C4 C5 121.6(14) . . ?
C5 C4 H4 119.2 . . ?
C4 C5 C8 119.7(13) . . ?
C6 C5 C4 118.9(13) . . ?
C6 C5 C8 121.4(13) . . ?
C5 C6 H6 118.7 . . ?
C5 C6 C7 122.5(14) . . ?
C7 C6 H6 118.7 . . ?
C2 C7 C6 119.2(14) . . ?
C2 C7 H7A 120.4 . . ?
C6 C7 H7A 120.4 . . ?
C9 C8 C5 122.6(13) . . ?
C9 C8 C5 122.2(13) 6_656 . ?
C9 C8 C9 114.9(14) 6_656 . ?
C8 C9 C8 124.5(14) 7_665 . ?
C8 C9 H9 117.8 . . ?
C8 C9 H9 117.8 7_665 . ?
O3 C10 C11 113.9(12) . . ?
O4 C10 O3 120.8(12) . . ?
O4 C10 C11 121.1(12) . . ?
C12 C11 C10 118.3(13) . . ?
C12 C11 C16 119.6(12) . . ?
C16 C11 C10 122.1(12) . . ?
C11 C12 H12 119.5 . . ?
C11 C12 C13 121.0(13) . . ?
C13 C12 H12 119.5 . . ?
C12 C13 H13 120.4 . . ?
C14 C13 C12 119.2(14) . . ?
C14 C13 H13 120.4 . . ?
C13 C14 C15 117.3(13) . . ?
C13 C14 C17 122.7(13) . . ?
C15 C14 C17 119.6(13) . . ?
C14 C15 H15 120.3 . . ?
C16 C15 C14 119.4(15) . . ?
C16 C15 H15 120.3 . . ?
C11 C16 H16 119.2 . . ?
C15 C16 C11 121.5(14) . . ?
C15 C16 H16 119.2 . . ?
C18 C17 C14 117.6(13) . . ?
C18 C17 C14 119.8(12) 9_656 . ?
C18 C17 C18 122.6(14) . 9_656 ?
C17 C18 C17 117.3(14) . 8_645 ?
O5A C22 C21 120.2(11) . . ?
O5 C22 C21 117.9(11) . . ?
O5 C22 O5A 121.9(17) . . ?

loop_
_geom_bond_atom_site_label_1
_geom_bond_atom_site_label_2
_geom_bond_distance
_geom_bond_site_symmetry_2
_geom_bond_publ_flag
Ni1 N1 2.094(7) . ?
Ni1 O1 2.032(9) . ?
Ni1 O1 2.032(9) 10_655 ?
Ni1 O3 2.063(8) . ?
Ni1 O3 2.063(8) 10_655 ?
Ni1 O6 2.047(7) . ?
Al1 Al1 2.939(4) 10_655 ?
Al1 O2 1.947(11) . ?
Al1 O4 2.229(9) . ?
Al1 O6 1.836(5) . ?
Al1 O7 2.123(10) . ?
N1 C19 1.3900 . ?
N1 C1A 1.3900 . ?
C19 H19 0.9300 . ?
C19 C20 1.3900 . ?
C20 H20 0.9300 . ?
C20 C21 1.3900 . ?
C21 C1B 1.3900 . ?
C21 C22 1.514(18) . ?
C1B H1B 0.9300 . ?
C1B C1A 1.3900 . ?
C1A H1A 0.9300 . ?
O1 C1 1.145(16) . ?
O2 C1 1.391(17) . ?
O3 C10 1.305(15) . ?
O4 C10 1.222(15) . ?
O7 H7 0.8501 . ?
C1 C2 1.509(16) . ?
C2 C3 1.56(2) . ?
C2 C7 1.311(19) . ?
C3 H3 0.9300 . ?
C3 C4 1.311(17) . ?
C4 H4 0.9300 . ?
C4 C5 1.434(19) . ?
C5 C6 1.344(19) . ?
C5 C8 1.481(17) . ?
C6 H6 0.9300 . ?
C6 C7 1.429(19) . ?
C7 H7A 0.9300 . ?
C8 C9 1.413(18) . ?
C8 C9 1.343(16) 6_656 ?
C9 H9 0.9300 . ?
C10 C11 1.532(16) . ?
C11 C12 1.262(16) . ?
C11 C16 1.399(18) . ?
C12 H12 0.9300 . ?
C12 C13 1.444(18) . ?
C13 H13 0.9300 . ?
C13 C14 1.331(19) . ?
C14 C15 1.448(19) . ?
C14 C17 1.502(17) . ?
C15 H15 0.9300 . ?
C15 C16 1.297(18) . ?
C16 H16 0.9300 . ?
C17 C18 1.368(16) . ?
C17 C18 1.425(17) 9_656 ?
C22 O5A 1.447(17) . ?
C22 O5 1.444(17) . ?

loop_
_platon_squeeze_void_nr
_platon_squeeze_void_average_x
_platon_squeeze_void_average_y
_platon_squeeze_void_average_z
_platon_squeeze_void_volume
_platon_squeeze_void_count_electrons
_platon_squeeze_void_content
1 0.000 0.000 0.000 5478 1128 '27 C2H5NO,27 H2O'
2 0.500 0.500 0.500 5478 1128 '27 C2H5NO,27 H2O'

loop_
_twin_individual_id
_twin_individual_mass_fraction_refined
1 0.51139
2 0.48861
